data_7052807
loop_
_publ_author_name
'Ferrari, Erika'
'Saladini, Monica'
'Pignedoli, Francesca'
'Spagnolo, Ferdinando'
'Benassi, Rois'

_publ_section_title
;
 Solvent effect on keto--enol tautomerism in a new \b-diketone: a
 comparison between experimental data and different theoretical approaches
;
_journal_issue 12
_journal_name_full 'New Journal of Chemistry'
_journal_page_first 2840
_journal_paper_doi 10.1039/c1nj20576e
_journal_volume 35
_journal_year 2011
_chemical_formula_sum 'C7 H10 O4'
_chemical_formula_weight 158.15
_chemical_name_common '3-acetyl-4-oxopentanoic acid'
_chemical_name_systematic '3-acetyl-4-oxopentanoic acid'
_space_group_IT_number 14
_symmetry_cell_setting monoclinic
_symmetry_space_group_name_Hall '-P 2yn'
_symmetry_space_group_name_H-M 'P 1 21/n 1'
_atom_sites_solution_hydrogens geom
_atom_sites_solution_primary direct
_atom_sites_solution_secondary difmap
_audit_creation_date 2011-09-12T17:13:34-00:00
_audit_creation_method 'WinGX routine CIF_UPDATE'
_cell_angle_alpha 90
_cell_angle_beta 90.940(2)
_cell_angle_gamma 90
_cell_formula_units_Z 4
_cell_length_a 7.5153(3)
_cell_length_b 12.4260(4)
_cell_length_c 8.7794(3)
_cell_measurement_temperature 293(2)
_cell_volume 819.75(5)
_computing_structure_refinement 'SHELXL-97 (Sheldrick, 1997)'
_diffrn_ambient_temperature 293(2)
_diffrn_measured_fraction_theta_full 0.988
_diffrn_measured_fraction_theta_max 0.988
_diffrn_radiation_monochromator graphite
_diffrn_radiation_type MoK\a
_diffrn_radiation_wavelength 0.71073
_diffrn_reflns_av_R_equivalents 0.0283
_diffrn_reflns_av_unetI/netI 0.0191
_diffrn_reflns_limit_h_max 10
_diffrn_reflns_limit_h_min -10
_diffrn_reflns_limit_k_max 16
_diffrn_reflns_limit_k_min -15
_diffrn_reflns_limit_l_max 11
_diffrn_reflns_limit_l_min -11
_diffrn_reflns_number 13187
_diffrn_reflns_theta_full 28.87
_diffrn_reflns_theta_max 28.87
_diffrn_reflns_theta_min 3.17
_exptl_absorpt_coefficient_mu 0.106
_exptl_absorpt_correction_type none
_exptl_crystal_density_diffrn 1.281
_exptl_crystal_density_method 'not measured'
_exptl_crystal_F_000 336
_refine_diff_density_max 0.208
_refine_diff_density_min -0.159
_refine_diff_density_rms 0.036
_refine_ls_extinction_method none
_refine_ls_goodness_of_fit_ref 0.772
_refine_ls_hydrogen_treatment constr
_refine_ls_matrix_type full
_refine_ls_number_parameters 115
_refine_ls_number_reflns 2125
_refine_ls_number_restraints 0
_refine_ls_restrained_S_all 0.772
_refine_ls_R_factor_all 0.0647
_refine_ls_R_factor_gt 0.0453
_refine_ls_shift/su_max 0.111
_refine_ls_shift/su_mean 0.004
_refine_ls_structure_factor_coef Fsqd
_refine_ls_weighting_details 'calc w=1/[\s^2^(Fo^2^)+(0.1423P)^2^+0.1821P] where P=(Fo^2^+2Fc^2^)/3'
_refine_ls_weighting_scheme calc
_refine_ls_wR_factor_gt 0.1485
_refine_ls_wR_factor_ref 0.1718
_reflns_number_gt 1514
_reflns_number_total 2125
_reflns_threshold_expression >2sigma(I)
_cod_data_source_file c1nj20576e.txt
_cod_data_source_block new
_cod_original_sg_symbol_H-M P121/n1
_cod_database_code 7052807

loop_
_symmetry_equiv_pos_as_xyz
'x, y, z'
'-x+1/2, y+1/2, -z+1/2'
'-x, -y, -z'
'x-1/2, -y-1/2, z-1/2'

loop_
_atom_site_label
_atom_site_type_symbol
_atom_site_fract_x
_atom_site_fract_y
_atom_site_fract_z
_atom_site_U_iso_or_equiv
_atom_site_adp_type
_atom_site_occupancy
_atom_site_symmetry_multiplicity
_atom_site_calc_flag
_atom_site_refinement_flags
O1 O 0.11504(16) 0.60063(9) 0.42477(17) 0.0707(4) Uani 1 1 d .
O2 O -0.14816(17) 0.60938(9) 0.53583(17) 0.0688(4) Uani 1 1 d .
H10 H -0.1253 0.5466 0.5569 0.137(11) Uiso 1 1 calc R
O3 O 0.2612(2) 0.79952(12) 0.62883(16) 0.0805(5) Uani 1 1 d .
O4 O 0.19022(16) 1.00958(9) 0.40319(16) 0.0670(4) Uani 1 1 d .
C1 C -0.01387(18) 0.65222(11) 0.46738(16) 0.0464(4) Uani 1 1 d .
C2 C -0.03169(18) 0.77052(10) 0.44135(17) 0.0445(3) Uani 1 1 d .
H1 H -0.0622 0.8051 0.5365 0.067(5) Uiso 1 1 calc R
H2 H -0.1284 0.7833 0.3691 0.074(6) Uiso 1 1 calc R
C3 C 0.13759(17) 0.82158(10) 0.38100(16) 0.0413(3) Uani 1 1 d .
H3 H 0.1715 0.7831 0.2885 0.050(4) Uiso 1 1 calc R
C4 C 0.2909(2) 0.81390(12) 0.49615(19) 0.0526(4) Uani 1 1 d .
C5 C 0.4760(2) 0.8240(2) 0.4378(3) 0.0849(7) Uani 1 1 d .
H4 H 0.5578 0.833 0.5219 0.149(12) Uiso 1 1 calc R
H5 H 0.4828 0.8853 0.3716 0.110(9) Uiso 1 1 calc R
H6 H 0.5061 0.7601 0.3823 0.153(13) Uiso 1 1 calc R
C6 C 0.10702(19) 0.93987(11) 0.34031(16) 0.0456(3) Uani 1 1 d .
C7 C -0.0309(3) 0.96492(15) 0.2205(2) 0.0680(5) Uani 1 1 d .
H7 H -0.1439 0.9757 0.2676 0.123(10) Uiso 1 1 calc R
H8 H -0.0395 0.906 0.1499 0.121(10) Uiso 1 1 calc R
H9 H 0.0023 1.0291 0.1671 0.151(12) Uiso 1 1 calc R

loop_
_atom_site_aniso_label
_atom_site_aniso_U_11
_atom_site_aniso_U_22
_atom_site_aniso_U_33
_atom_site_aniso_U_23
_atom_site_aniso_U_13
_atom_site_aniso_U_12
O1 0.0630(7) 0.0410(6) 0.1092(10) -0.0002(6) 0.0333(7) 0.0015(5)
O2 0.0663(7) 0.0421(6) 0.0990(10) -0.0018(6) 0.0340(7) -0.0053(5)
O3 0.0755(9) 0.1040(12) 0.0614(8) 0.0144(7) -0.0210(6) 0.0005(7)
O4 0.0693(8) 0.0441(6) 0.0873(9) -0.0051(5) -0.0031(7) -0.0092(5)
C1 0.0476(7) 0.0398(7) 0.0520(8) -0.0045(5) 0.0073(6) -0.0044(5)
C2 0.0413(7) 0.0388(7) 0.0533(8) 0.0006(5) 0.0000(5) -0.0013(5)
C3 0.0414(7) 0.0392(6) 0.0432(7) -0.0006(5) 0.0000(5) -0.0020(5)
C4 0.0464(8) 0.0483(8) 0.0629(10) 0.0042(6) -0.0090(7) 0.0003(6)
C5 0.0422(9) 0.0991(17) 0.1133(18) 0.0034(14) -0.0053(10) -0.0029(9)
C6 0.0479(7) 0.0417(7) 0.0474(7) 0.0030(5) 0.0060(6) -0.0005(5)
C7 0.0812(13) 0.0606(10) 0.0618(10) 0.0134(8) -0.0111(9) 0.0112(9)

loop_
_atom_type_symbol
_atom_type_description
_atom_type_scat_dispersion_real
_atom_type_scat_dispersion_imag
_atom_type_scat_source
C C 0.003 0.002 'International Tables Vol C Tables 4.2.6.8 and 6.1.1.4'
H H 0 0 'International Tables Vol C Tables 4.2.6.8 and 6.1.1.4'
O O 0.011 0.006 'International Tables Vol C Tables 4.2.6.8 and 6.1.1.4'

loop_
_geom_angle_atom_site_label_1
_geom_angle_atom_site_label_2
_geom_angle_atom_site_label_3
_geom_angle
O1 C1 O2 123.49(13)
O1 C1 C2 122.52(13)
O2 C1 C2 113.97(12)
C1 C2 C3 112.93(11)
C4 C3 C2 111.70(12)
C4 C3 C6 108.93(11)
C2 C3 C6 110.99(11)
O3 C4 C5 122.17(16)
O3 C4 C3 120.13(14)
C5 C4 C3 117.70(16)
O4 C6 C7 121.57(15)
O4 C6 C3 120.81(13)
C7 C6 C3 117.62(13)

loop_
_geom_bond_atom_site_label_1
_geom_bond_atom_site_label_2
_geom_bond_distance
O1 C1 1.2253(18)
O2 C1 1.2973(17)
O3 C4 1.203(2)
O4 C6 1.1978(18)
C1 C2 1.4933(19)
C2 C3 1.5244(18)
C3 C4 1.523(2)
C3 C6 1.5292(18)
C4 C5 1.496(3)
C6 C7 1.497(2)
